data_9007704
loop_
_publ_author_name
'Rey, N.'
'Jumas, J. C.'
'Olivier-Fourcade J'
'Philippot, E.'

_publ_section_title
;
 Sur les composes III-V-VI: Etude structurale du
 disulfure d'antimoine et de thallium, TlSbS2
;
_journal_name_full 'Acta Crystallographica, Section C'
_journal_page_first 971
_journal_page_last 974
_journal_paper_doi 10.1107/S0108270183007040
_journal_volume 39
_journal_year 1983
_chemical_compound_source Synthetic
_chemical_formula_sum 'S2 Sb Tl'
_chemical_name_mineral Weissbergite
_space_group_IT_number 2
_symmetry_space_group_name_Hall '-P 1'
_symmetry_space_group_name_H-M 'P -1'
_cell_angle_alpha 101.34
_cell_angle_beta 98.39
_cell_angle_gamma 103.21
_cell_length_a 6.123
_cell_length_b 6.293
_cell_length_c 11.838
_cell_formula_units_Z 4
_cell_volume 426.612
_database_code_amcsd 0009980
_exptl_crystal_density_diffrn 6.076
_cod_original_formula_sum 'Tl Sb S2'
_cod_database_code 9007704

loop_
_space_group_symop_operation_xyz
x,y,z
-x,-y,-z

loop_
_atom_site_aniso_label
_atom_site_aniso_U_11
_atom_site_aniso_U_22
_atom_site_aniso_U_33
_atom_site_aniso_U_12
_atom_site_aniso_U_13
_atom_site_aniso_U_23
Tl1 0.02860 0.03200 0.03100 0.01200 0.01200 0.00900
Tl2 0.03090 0.03300 0.02680 0.01200 0.01100 0.00400
Sb1 0.02600 0.02800 0.02300 0.01500 0.00900 0.00700
Sb2 0.02400 0.02500 0.02100 0.00400 0.00800 0.00300
S1 0.01900 0.02500 0.02000 0.00500 0.00800 0.00600
S2 0.02200 0.02300 0.02000 0.01000 0.01000 0.00900
S3 0.02600 0.03000 0.01600 0.01600 0.01200 0.00400
S4 0.02100 0.03600 0.01500 0.01500 0.00800 0.00900

loop_
_atom_site_label
_atom_site_fract_x
_atom_site_fract_y
_atom_site_fract_z
_atom_site_U_iso_or_equiv
Tl1 0.56160 0.30840 0.66190 0.02799
Tl2 0.10560 0.28460 0.91800 0.02850
Sb1 0.59610 0.21630 0.15830 0.02330
Sb2 0.03590 0.21560 0.40700 0.02406
S1 0.41200 0.82000 0.09560 0.02153
S2 0.00100 0.22200 0.17690 0.01900
S3 0.63200 0.22100 0.38060 0.02280
S4 0.98500 0.81100 0.36030 0.02026

loop_
_cod_related_entry_id
_cod_related_entry_database
_cod_related_entry_code
1 AMCSD 0009980
